data_4080200
loop_
_publ_author_name
'Kratsch, Jochen'
'Kuzdrowska, Magdalena'
'Schmid, Matthias'
'Kazeminejad, Neda'
'Kaub, Christoph'
'O\~na-Burgos, Pascual'
'Guillaume, Sophie M.'
'Roesky, Peter W.'

_publ_section_title
;
 Chiral Rare Earth Borohydride Complexes Supported by Amidinate Ligands:
 Synthesis, Structure, and Catalytic Activity in the Ring-Opening
 Polymerization ofrac-Lactide
;
_journal_issue 5
_journal_name_full Organometallics
_journal_page_first 1230
_journal_paper_doi 10.1021/om301011v
_journal_volume 32
_journal_year 2013
_chemical_absolute_configuration rmad
_chemical_formula_moiety 'C31 H47 B2 N2 Nd O2'
_chemical_formula_sum 'C31 H47 B2 N2 Nd O2'
_chemical_formula_weight 645.57
_chemical_name_systematic
; 
 ? 
;
_space_group_IT_number 5
_symmetry_cell_setting monoclinic
_symmetry_space_group_name_Hall 'C 2y'
_symmetry_space_group_name_H-M 'C 1 2 1'
_atom_sites_solution_hydrogens geom
_atom_sites_solution_primary direct
_atom_sites_solution_secondary difmap
_audit_creation_method SHELXL-97
_cell_angle_alpha 90.00
_cell_angle_beta 116.91(3)
_cell_angle_gamma 90.00
_cell_formula_units_Z 2
_cell_length_a 13.223(3)
_cell_length_b 12.679(3)
_cell_length_c 10.765(2)
_cell_measurement_reflns_used 23980
_cell_measurement_temperature 173(2)
_cell_measurement_theta_max 27.17
_cell_measurement_theta_min 2.13
_cell_volume 1609.4(7)
_computing_cell_refinement 'STOE X-AREA, PLATON (A.L.Spek, 2005)'
_computing_data_collection 'STOE X-AREA'
_computing_data_reduction 'STOE X-RED, PLATON (A.L.Spek, 2005)'
_computing_molecular_graphics 'Diamond 3.2g'
_computing_publication_material 'WinGX, Microsoft Word'
_computing_structure_refinement 'SHELXL-97 (Sheldrick, 1997)'
_computing_structure_solution 'SHELXS-97 (Sheldrick, 1997)'
_diffrn_ambient_temperature 173(2)
_diffrn_measured_fraction_theta_full 0.999
_diffrn_measured_fraction_theta_max 0.999
_diffrn_measurement_device_type 'STOE IPDS 2'
_diffrn_measurement_method 'area detector'
_diffrn_radiation_monochromator graphite
_diffrn_radiation_source 'fine-focus sealed tube'
_diffrn_radiation_type MoK\a
_diffrn_radiation_wavelength 0.71073
_diffrn_reflns_av_R_equivalents 0.1488
_diffrn_reflns_av_sigmaI/netI 0.0710
_diffrn_reflns_limit_h_max 16
_diffrn_reflns_limit_h_min -16
_diffrn_reflns_limit_k_max 16
_diffrn_reflns_limit_k_min -15
_diffrn_reflns_limit_l_max 13
_diffrn_reflns_limit_l_min -13
_diffrn_reflns_number 23264
_diffrn_reflns_theta_full 26.74
_diffrn_reflns_theta_max 26.74
_diffrn_reflns_theta_min 2.12
_exptl_absorpt_coefficient_mu 1.641
_exptl_absorpt_correction_T_max 0.9032
_exptl_absorpt_correction_T_min 0.7668
_exptl_absorpt_correction_type integration
_exptl_absorpt_process_details 'STOE X-RED & X-SHAPE'
_exptl_crystal_colour colourless
_exptl_crystal_density_diffrn 1.332
_exptl_crystal_density_method 'not measured'
_exptl_crystal_description fragment
_exptl_crystal_F_000 666
_exptl_crystal_size_max 0.159
_exptl_crystal_size_mid 0.124
_exptl_crystal_size_min 0.080
_refine_diff_density_max 1.520
_refine_diff_density_min -0.601
_refine_diff_density_rms 0.088
_refine_ls_abs_structure_details 'Flack H D (1983), Acta Cryst. A39, 876-881'
_refine_ls_abs_structure_Flack -0.010(18)
_refine_ls_extinction_method none
_refine_ls_goodness_of_fit_ref 1.015
_refine_ls_hydrogen_treatment mixed
_refine_ls_matrix_type full
_refine_ls_number_parameters 190
_refine_ls_number_reflns 3424
_refine_ls_number_restraints 1
_refine_ls_restrained_S_all 1.015
_refine_ls_R_factor_all 0.0339
_refine_ls_R_factor_gt 0.0338
_refine_ls_shift/su_max 0.000
_refine_ls_shift/su_mean 0.000
_refine_ls_structure_factor_coef Fsqd
_refine_ls_weighting_details 'calc w=1/[\s^2^(Fo^2^)+(0.0247P)^2^+0.0000P] where P=(Fo^2^+2Fc^2^)/3'
_refine_ls_weighting_scheme calc
_refine_ls_wR_factor_gt 0.0713
_refine_ls_wR_factor_ref 0.0714
_reflns_number_gt 3419
_reflns_number_total 3424
_reflns_threshold_expression >2sigma(I)
_cod_data_source_file om301011v_si_002.cif
_cod_data_source_block 3
_cod_original_cell_volume 1609.3(6)
_cod_original_sg_symbol_H-M 'C 2'
_cod_database_code 4080200

loop_
_symmetry_equiv_pos_as_xyz
'x, y, z'
'-x, y, -z'
'x+1/2, y+1/2, z'
'-x+1/2, y+1/2, -z'

loop_
_atom_site_label
_atom_site_type_symbol
_atom_site_fract_x
_atom_site_fract_y
_atom_site_fract_z
_atom_site_U_iso_or_equiv
_atom_site_adp_type
_atom_site_occupancy
_atom_site_symmetry_multiplicity
_atom_site_calc_flag
_atom_site_refinement_flags
C1 C 0.0000 0.2809(5) 0.0000 0.0235(11) Uani 1 2 d S
C2 C 0.0000 0.3990(5) 0.0000 0.0252(12) Uani 1 2 d S
C3 C -0.1020(4) 0.4539(4) -0.0604(4) 0.0299(9) Uani 1 1 d .
H11 H -0.1719 0.4167 -0.1015 0.036 Uiso 1 1 calc R
C4 C -0.1009(4) 0.5652(10) -0.0604(5) 0.0379(17) Uani 1 1 d .
H12 H -0.1703 0.6031 -0.1023 0.046 Uiso 1 1 calc R
C5 C 0.0000 0.6186(6) 0.0000 0.045(2) Uani 1 2 d S
H13 H 0.0000 0.6935 0.0000 0.054 Uiso 1 2 calc SR
C6 C -0.0150(4) 0.2764(3) 0.2184(4) 0.0256(8) Uani 1 1 d .
H2 H -0.0244 0.3539 0.1994 0.031 Uiso 1 1 calc R
C7 C -0.1178(4) 0.2365(4) 0.2338(5) 0.0315(10) Uani 1 1 d .
H3A H -0.1870 0.2499 0.1474 0.047 Uiso 1 1 calc R
H3B H -0.1224 0.2734 0.3111 0.047 Uiso 1 1 calc R
H3C H -0.1101 0.1606 0.2527 0.047 Uiso 1 1 calc R
C8 C 0.0948(4) 0.2589(4) 0.3493(4) 0.0286(9) Uani 1 1 d .
C9 C 0.1727(7) 0.3420(7) 0.4050(9) 0.0389(17) Uani 1 1 d .
H9 H 0.1547 0.4092 0.3612 0.047 Uiso 1 1 calc R
C10 C 0.2742(5) 0.3281(6) 0.5215(6) 0.0518(15) Uani 1 1 d .
H8 H 0.3258 0.3854 0.5567 0.062 Uiso 1 1 calc R
C11 C 0.3020(7) 0.2314(8) 0.5882(9) 0.056(3) Uani 1 1 d .
H7 H 0.3724 0.2220 0.6688 0.067 Uiso 1 1 calc R
C12 C 0.2263(5) 0.1489(5) 0.5364(5) 0.0492(14) Uani 1 1 d .
H6 H 0.2444 0.0826 0.5824 0.059 Uiso 1 1 calc R
C13 C 0.1229(4) 0.1620(4) 0.4166(4) 0.0366(10) Uani 1 1 d .
H5 H 0.0719 0.1043 0.3812 0.044 Uiso 1 1 calc R
C14 C 0.2717(5) 0.1704(5) 0.1921(6) 0.0338(13) Uani 1 1 d .
H23A H 0.2442 0.2225 0.2384 0.041 Uiso 1 1 calc R
H23B H 0.2694 0.2030 0.1072 0.041 Uiso 1 1 calc R
C15 C 0.3912(4) 0.1346(6) 0.2901(6) 0.0492(14) Uani 1 1 d .
H22A H 0.4391 0.1326 0.2413 0.059 Uiso 1 1 calc R
H22B H 0.4264 0.1827 0.3709 0.059 Uiso 1 1 calc R
C16 C 0.3777(5) 0.0254(5) 0.3365(6) 0.0480(17) Uani 1 1 d .
H21A H 0.4458 -0.0183 0.3584 0.058 Uiso 1 1 calc R
H21B H 0.3637 0.0284 0.4194 0.058 Uiso 1 1 calc R
C17 C 0.2762(5) -0.0170(5) 0.2120(6) 0.0350(14) Uani 1 1 d .
H20A H 0.2981 -0.0458 0.1423 0.042 Uiso 1 1 calc R
H20B H 0.2383 -0.0731 0.2397 0.042 Uiso 1 1 calc R
B B -0.0586(5) -0.0761(5) 0.1516(6) 0.0433(14) Uani 1 1 d .
N N -0.0109(3) 0.2239(3) 0.0981(4) 0.0255(7) Uani 1 1 d .
O O 0.2025(2) 0.0747(2) 0.1571(3) 0.0287(10) Uani 1 1 d .
Nd Nd 0.0000 0.0530 0.0000 0.02260(9) Uani 1 2 d S
H30 H -0.098(5) 0.006(5) 0.131(6) 0.053(17) Uiso 1 1 d .
H31 H -0.069(5) -0.106(4) 0.057(6) 0.031(15) Uiso 1 1 d .
H32 H 0.037(5) -0.051(4) 0.198(5) 0.034(13) Uiso 1 1 d .
H33 H -0.072(5) -0.143(4) 0.223(5) 0.019(13) Uiso 1 1 d .

loop_
_atom_site_aniso_label
_atom_site_aniso_U_11
_atom_site_aniso_U_22
_atom_site_aniso_U_33
_atom_site_aniso_U_23
_atom_site_aniso_U_13
_atom_site_aniso_U_12
C1 0.018(3) 0.026(3) 0.023(3) 0.000 0.006(2) 0.000
C2 0.030(3) 0.027(3) 0.021(3) 0.000 0.013(2) 0.000
C3 0.031(2) 0.030(3) 0.030(2) 0.0007(17) 0.0151(19) 0.0037(18)
C4 0.054(2) 0.024(5) 0.042(2) 0.005(3) 0.0270(18) 0.011(3)
C5 0.087(7) 0.018(4) 0.045(4) 0.000 0.043(4) 0.000
C6 0.028(2) 0.024(2) 0.028(2) -0.0034(15) 0.0149(17) -0.0007(17)
C7 0.028(2) 0.033(3) 0.038(2) 0.0005(19) 0.019(2) -0.003(2)
C8 0.032(2) 0.033(2) 0.0239(19) -0.0017(16) 0.0157(17) 0.0034(18)
C9 0.041(4) 0.045(4) 0.033(3) -0.009(3) 0.019(3) -0.009(3)
C10 0.038(3) 0.076(5) 0.041(3) -0.021(3) 0.017(3) -0.012(3)
C11 0.035(4) 0.091(7) 0.033(3) -0.011(4) 0.008(3) 0.021(5)
C12 0.053(3) 0.059(4) 0.036(3) 0.004(2) 0.020(2) 0.026(3)
C13 0.042(3) 0.037(3) 0.030(2) 0.0004(19) 0.0156(19) 0.009(2)
C14 0.029(2) 0.029(3) 0.042(3) -0.004(3) 0.014(2) -0.007(3)
C15 0.024(2) 0.064(4) 0.045(3) 0.000(3) 0.004(2) -0.011(2)
C16 0.037(2) 0.050(5) 0.041(3) -0.001(2) 0.004(2) 0.006(2)
C17 0.034(3) 0.029(3) 0.040(3) 0.004(3) 0.016(2) 0.011(3)
B 0.045(3) 0.036(3) 0.041(3) 0.005(2) 0.012(3) -0.006(3)
N 0.0262(18) 0.0246(19) 0.0253(17) -0.0043(14) 0.0113(15) -0.0030(15)
O 0.0243(13) 0.016(3) 0.0371(13) -0.0013(11) 0.0063(11) 0.0009(12)
Nd 0.02168(13) 0.01571(13) 0.02581(13) 0.000 0.00672(9) 0.000

loop_
_atom_type_symbol
_atom_type_description
_atom_type_scat_dispersion_real
_atom_type_scat_dispersion_imag
_atom_type_scat_source
C C 0.0033 0.0016 'International Tables Vol C Tables 4.2.6.8 and 6.1.1.4'
H H 0.0000 0.0000 'International Tables Vol C Tables 4.2.6.8 and 6.1.1.4'
B B 0.0013 0.0007 'International Tables Vol C Tables 4.2.6.8 and 6.1.1.4'
N N 0.0061 0.0033 'International Tables Vol C Tables 4.2.6.8 and 6.1.1.4'
O O 0.0106 0.0060 'International Tables Vol C Tables 4.2.6.8 and 6.1.1.4'
Nd Nd -0.1943 3.0179 'International Tables Vol C Tables 4.2.6.8 and 6.1.1.4'

loop_
_geom_angle_atom_site_label_1
_geom_angle_atom_site_label_2
_geom_angle_atom_site_label_3
_geom_angle
_geom_angle_site_symmetry_1
_geom_angle_site_symmetry_3
N C1 N 114.8(5) 2 .
N C1 C2 122.6(3) 2 .
N C1 C2 122.6(3) . .
N C1 Nd 57.4(3) 2 .
N C1 Nd 57.4(3) . .
C2 C1 Nd 180.0 . .
C3 C2 C3 119.9(6) . 2
C3 C2 C1 120.1(3) . .
C3 C2 C1 120.1(3) 2 .
C2 C3 C4 119.6(5) . .
C5 C4 C3 120.1(7) . .
C4 C5 C4 120.8(11) 2 .
N C6 C8 110.4(3) . .
N C6 C7 109.4(4) . .
C8 C6 C7 112.1(4) . .
C13 C8 C9 118.0(6) . .
C13 C8 C6 122.2(4) . .
C9 C8 C6 119.7(5) . .
C10 C9 C8 121.2(8) . .
C9 C10 C11 120.6(6) . .
C12 C11 C10 119.2(7) . .
C11 C12 C13 120.7(6) . .
C8 C13 C12 120.2(5) . .
O C14 C15 105.3(5) . .
C16 C15 C14 105.2(5) . .
C17 C16 C15 103.0(5) . .
O C17 C16 103.9(5) . .
C1 N C6 120.5(4) . .
C1 N Nd 95.1(3) . .
C6 N Nd 144.2(3) . .
C17 O C14 109.4(4) . .
C17 O Nd 120.7(3) . .
C14 O Nd 129.2(3) . .
N Nd N 55.04(17) . 2
N Nd O 82.06(11) . .
N Nd O 86.49(11) 2 .
N Nd O 86.49(11) . 2
N Nd O 82.06(11) 2 2
O Nd O 167.09(13) . 2
N Nd B 100.95(17) . .
N Nd B 154.28(18) 2 .
O Nd B 100.15(15) . .
O Nd B 87.83(15) 2 .
N Nd B 154.28(18) . 2
N Nd B 100.95(17) 2 2
O Nd B 87.83(15) . 2
O Nd B 100.15(15) 2 2
B Nd B 104.1(3) . 2
N Nd C1 27.52(8) . .
N Nd C1 27.52(8) 2 .
O Nd C1 83.54(6) . .
O Nd C1 83.54(6) 2 .
B Nd C1 127.96(15) . .
B Nd C1 127.95(15) 2 .

loop_
_geom_bond_atom_site_label_1
_geom_bond_atom_site_label_2
_geom_bond_distance
_geom_bond_site_symmetry_2
C1 N 1.340(5) 2
C1 N 1.340(5) .
C1 C2 1.497(8) .
C1 Nd 2.889(6) .
C2 C3 1.390(5) .
C2 C3 1.390(5) 2
C3 C4 1.411(13) .
C4 C5 1.370(8) .
C5 C4 1.370(8) 2
C6 N 1.478(5) .
C6 C8 1.514(6) .
C6 C7 1.529(6) .
C8 C13 1.388(7) .
C8 C9 1.405(9) .
C9 C10 1.371(11) .
C10 C11 1.384(13) .
C11 C12 1.379(12) .
C12 C13 1.401(7) .
C14 O 1.463(6) .
C14 C15 1.519(8) .
C15 C16 1.509(9) .
C16 C17 1.503(8) .
C17 O 1.460(6) .
B Nd 2.662(6) .
N Nd 2.443(4) .
O Nd 2.450(3) .
Nd N 2.443(4) 2
Nd O 2.450(3) 2
Nd B 2.662(6) 2
